data_1508901
loop_
_publ_author_name
'Tran, Tuan P.'
'Mullins, Patrick B.'
'Am Ende, Christopher W.'
'Pettersson, Martin'

_publ_section_title
;
 Synthesis of Pyridopyrazine-1,6-diones from 6-Hydroxypicolinic Acids via
 a One-Pot Coupling/Cyclization Reaction.
;
_journal_issue 3
_journal_name_full 'Organic letters'
_journal_page_first 642
_journal_page_last 645
_journal_paper_doi 10.1021/ol303463e
_journal_volume 15
_journal_year 2013
_chemical_formula_sum 'C15 H14 N2 O2'
_chemical_formula_weight 254.28
_chemical_name_systematic
; 
 ? 
;
_space_group_IT_number 14
_symmetry_cell_setting monoclinic
_symmetry_space_group_name_Hall '-P 2ybc'
_symmetry_space_group_name_H-M 'P 1 21/c 1'
_atom_sites_solution_hydrogens geom
_atom_sites_solution_primary direct
_atom_sites_solution_secondary difmap
_audit_creation_method SHELXL-97
_cell_angle_alpha 90.00
_cell_angle_beta 107.622(8)
_cell_angle_gamma 90.00
_cell_formula_units_Z 4
_cell_length_a 13.2153(16)
_cell_length_b 7.6831(8)
_cell_length_c 12.8817(18)
_cell_measurement_reflns_used 1920
_cell_measurement_temperature 273(2)
_cell_measurement_theta_max 64.27
_cell_measurement_theta_min 3.51
_cell_volume 1246.6(3)
_computing_cell_refinement 'Bruker SAINT'
_computing_data_collection 'Bruker APEX2'
_computing_data_reduction 'Bruker SAINT'
_computing_molecular_graphics 'Bruker SHELXTL'
_computing_publication_material 'Bruker SHELXTL'
_computing_structure_refinement 'SHELXL-97 (Sheldrick, 1997)'
_computing_structure_solution 'SHELXS-97 (Sheldrick, 1990)'
_diffrn_ambient_temperature 273(2)
_diffrn_measured_fraction_theta_full 0.585
_diffrn_measured_fraction_theta_max 0.585
_diffrn_measurement_device_type 'Bruker APEX-II CCD'
_diffrn_measurement_method '\f and \w scans'
_diffrn_radiation_monochromator graphite
_diffrn_radiation_source 'fine-focus sealed tube'
_diffrn_radiation_type CuK\a
_diffrn_radiation_wavelength 1.54178
_diffrn_reflns_av_R_equivalents 0.0298
_diffrn_reflns_av_sigmaI/netI 0.0257
_diffrn_reflns_limit_h_max 13
_diffrn_reflns_limit_h_min -8
_diffrn_reflns_limit_k_max 8
_diffrn_reflns_limit_k_min -8
_diffrn_reflns_limit_l_max 10
_diffrn_reflns_limit_l_min -8
_diffrn_reflns_number 2700
_diffrn_reflns_theta_full 64.69
_diffrn_reflns_theta_max 64.69
_diffrn_reflns_theta_min 3.51
_diffrn_standards_number 0
_exptl_absorpt_coefficient_mu 0.742
_exptl_absorpt_correction_T_max 0.8081
_exptl_absorpt_correction_T_min 0.6645
_exptl_absorpt_correction_type empirical
_exptl_absorpt_process_details SADABS
_exptl_crystal_density_diffrn 1.355
_exptl_crystal_density_method 'not measured'
_exptl_crystal_F_000 536
_exptl_crystal_size_max 0.60
_exptl_crystal_size_mid 0.45
_exptl_crystal_size_min 0.3
_refine_diff_density_max 0.100
_refine_diff_density_min -0.159
_refine_diff_density_rms 0.035
_refine_ls_extinction_method none
_refine_ls_goodness_of_fit_ref 1.059
_refine_ls_hydrogen_treatment mixed
_refine_ls_matrix_type full
_refine_ls_number_parameters 172
_refine_ls_number_reflns 1228
_refine_ls_number_restraints 0
_refine_ls_restrained_S_all 1.059
_refine_ls_R_factor_all 0.0398
_refine_ls_R_factor_gt 0.0374
_refine_ls_shift/su_max 0.000
_refine_ls_shift/su_mean 0.000
_refine_ls_structure_factor_coef Fsqd
_refine_ls_weighting_details 'calc w=1/[\s^2^(Fo^2^)+(0.0614P)^2^+0.2315P] where P=(Fo^2^+2Fc^2^)/3'
_refine_ls_weighting_scheme calc
_refine_ls_wR_factor_gt 0.0994
_refine_ls_wR_factor_ref 0.1027
_reflns_number_gt 1136
_reflns_number_total 1228
_reflns_threshold_expression >2sigma(I)
_cod_data_source_file ol303463e_si_002.cif
_cod_data_source_block z049
_cod_depositor_comments
;
The following automatic conversions were performed:

'_symmetry_cell_setting' value 'Monoclinic' changed to 'monoclinic'
according to /home/saulius/struct/CIF-dictionaries/cif_core.dic
dictionary named 'cif_core.dic' version 2.4.2 from 2011-04-26.

Automatic conversion script
Id: cif_fix_values 1891 2012-01-12 08:04:46Z andrius 
;
_cod_original_sg_symbol_H-M P2(1)/c
_cod_database_code 1508901

loop_
_symmetry_equiv_pos_as_xyz
'x, y, z'
'-x, y+1/2, -z+1/2'
'-x, -y, -z'
'x, -y-1/2, z-1/2'

loop_
_atom_site_label
_atom_site_type_symbol
_atom_site_fract_x
_atom_site_fract_y
_atom_site_fract_z
_atom_site_U_iso_or_equiv
_atom_site_adp_type
_atom_site_occupancy
_atom_site_symmetry_multiplicity
_atom_site_calc_flag
_atom_site_refinement_flags
C1 C 0.58564(15) 0.6184(2) 0.1956(3) 0.0376(8) Uani 1 1 d .
C2 C 0.56622(16) 0.7776(2) 0.1340(2) 0.0460(8) Uani 1 1 d .
H2 H 0.5367 0.8719 0.1597 0.055 Uiso 1 1 calc R
C3 C 0.58977(16) 0.7928(2) 0.0400(2) 0.0476(8) Uani 1 1 d .
H3 H 0.5759 0.8972 0.0018 0.057 Uiso 1 1 calc R
C4 C 0.63496(14) 0.6542(2) -0.00169(17) 0.0407(7) Uani 1 1 d .
H4 H 0.6507 0.6661 -0.0670 0.049 Uiso 1 1 calc R
C5 C 0.65528(13) 0.5027(2) 0.0550(2) 0.0300(7) Uani 1 1 d .
C6 C 0.64715(15) 0.3161(2) 0.20592(18) 0.0455(7) Uani 1 1 d .
H6A H 0.5870 0.2409 0.1733 0.055 Uiso 1 1 calc R
H6B H 0.6523 0.3322 0.2821 0.055 Uiso 1 1 calc R
C7 C 0.74669(15) 0.2327(2) 0.1971(2) 0.0452(7) Uani 1 1 d .
H7A H 0.8076 0.2988 0.2399 0.054 Uiso 1 1 calc R
H7B H 0.7524 0.1159 0.2270 0.054 Uiso 1 1 calc R
C8 C 0.71081(14) 0.3583(2) 0.0160(2) 0.0372(8) Uani 1 1 d .
C9 C 0.81736(15) 0.0943(2) 0.05759(19) 0.0488(7) Uani 1 1 d .
H9A H 0.7950 0.0775 -0.0207 0.059 Uiso 1 1 calc R
H9B H 0.8096 -0.0159 0.0911 0.059 Uiso 1 1 calc R
C10 C 0.93264(15) 0.1472(2) 0.09472(19) 0.0436(7) Uani 1 1 d .
C11 C 0.99751(17) 0.1066(2) 0.19789(19) 0.0582(8) Uani 1 1 d .
H11 H 0.9705 0.0426 0.2448 0.070 Uiso 1 1 calc R
C12 C 1.10247(19) 0.1606(3) 0.2319(2) 0.0702(9) Uani 1 1 d .
H12 H 1.1452 0.1335 0.3018 0.084 Uiso 1 1 calc R
C13 C 1.14369(19) 0.2535(3) 0.1636(3) 0.0743(10) Uani 1 1 d .
H13 H 1.2143 0.2890 0.1865 0.089 Uiso 1 1 calc R
C14 C 1.08041(19) 0.2934(3) 0.0616(2) 0.0731(9) Uani 1 1 d .
H14 H 1.1081 0.3567 0.0149 0.088 Uiso 1 1 calc R
C15 C 0.97558(17) 0.2409(3) 0.0268(2) 0.0584(8) Uani 1 1 d .
H15 H 0.9334 0.2691 -0.0431 0.070 Uiso 1 1 calc R
N1 N 0.63082(11) 0.48555(16) 0.15025(16) 0.0310(6) Uani 1 1 d .
N2 N 0.74808(11) 0.22410(16) 0.08534(17) 0.0370(6) Uani 1 1 d .
O1 O 0.56571(13) 0.59587(18) 0.28210(18) 0.0555(6) Uani 1 1 d .
O2 O 0.72376(12) 0.36816(17) -0.07418(18) 0.0550(6) Uani 1 1 d .

loop_
_atom_site_aniso_label
_atom_site_aniso_U_11
_atom_site_aniso_U_22
_atom_site_aniso_U_33
_atom_site_aniso_U_23
_atom_site_aniso_U_13
_atom_site_aniso_U_12
C1 0.0386(12) 0.0417(10) 0.039(2) -0.0064(11) 0.0217(12) -0.0010(7)
C2 0.0516(13) 0.0355(9) 0.054(2) -0.0011(10) 0.0215(13) 0.0060(8)
C3 0.0495(13) 0.0379(9) 0.057(2) 0.0113(11) 0.0187(13) 0.0088(7)
C4 0.0445(12) 0.0454(9) 0.0352(16) 0.0104(9) 0.0168(10) 0.0035(8)
C5 0.0322(10) 0.0373(8) 0.0233(17) -0.0028(9) 0.0124(10) -0.0009(7)
C6 0.0549(13) 0.0400(9) 0.0456(17) 0.0124(9) 0.0213(10) 0.0048(8)
C7 0.0531(13) 0.0405(9) 0.046(2) 0.0102(9) 0.0214(11) 0.0086(8)
C8 0.0353(11) 0.0403(9) 0.037(2) -0.0055(10) 0.0121(11) -0.0022(7)
C9 0.0515(13) 0.0337(8) 0.0636(18) -0.0087(8) 0.0209(11) 0.0038(7)
C10 0.0477(12) 0.0311(8) 0.0572(17) -0.0034(9) 0.0238(11) 0.0085(7)
C11 0.0569(14) 0.0495(10) 0.069(2) 0.0095(10) 0.0197(12) 0.0135(9)
C12 0.0560(15) 0.0712(14) 0.073(2) -0.0023(14) 0.0048(14) 0.0217(12)
C13 0.0457(14) 0.0623(13) 0.112(3) -0.0164(15) 0.0197(16) 0.0070(10)
C14 0.0587(16) 0.0696(14) 0.102(2) 0.0070(14) 0.0413(16) 0.0013(11)
C15 0.0571(15) 0.0612(12) 0.061(2) 0.0056(12) 0.0233(13) 0.0072(10)
N1 0.0351(9) 0.0334(7) 0.0290(15) -0.0002(8) 0.0162(9) 0.0014(6)
N2 0.0429(10) 0.0347(7) 0.0377(15) -0.0023(7) 0.0188(8) 0.0025(6)
O1 0.0742(12) 0.0553(8) 0.0510(15) -0.0037(9) 0.0398(10) 0.0047(7)
O2 0.0710(11) 0.0603(8) 0.0396(14) -0.0046(8) 0.0258(9) 0.0088(7)

loop_
_atom_type_symbol
_atom_type_description
_atom_type_scat_dispersion_real
_atom_type_scat_dispersion_imag
_atom_type_scat_source
C C 0.0181 0.0091 'International Tables Vol C Tables 4.2.6.8 and 6.1.1.4'
H H 0.0000 0.0000 'International Tables Vol C Tables 4.2.6.8 and 6.1.1.4'
N N 0.0311 0.0180 'International Tables Vol C Tables 4.2.6.8 and 6.1.1.4'
O O 0.0492 0.0322 'International Tables Vol C Tables 4.2.6.8 and 6.1.1.4'

loop_
_geom_angle_atom_site_label_1
_geom_angle_atom_site_label_2
_geom_angle_atom_site_label_3
_geom_angle
O1 C1 N1 120.8(2)
O1 C1 C2 124.6(2)
N1 C1 C2 114.7(3)
C3 C2 C1 121.4(2)
C2 C3 C4 121.31(18)
C5 C4 C3 118.8(2)
C4 C5 N1 120.24(19)
C4 C5 C8 119.4(2)
N1 C5 C8 120.23(17)
N1 C6 C7 110.16(18)
N2 C7 C6 111.75(16)
O2 C8 N2 123.0(2)
O2 C8 C5 119.69(18)
N2 C8 C5 117.3(3)
N2 C9 C10 112.60(13)
C15 C10 C11 118.2(2)
C15 C10 C9 120.60(19)
C11 C10 C9 121.2(2)
C10 C11 C12 120.5(2)
C13 C12 C11 120.5(2)
C14 C13 C12 119.4(2)
C13 C14 C15 120.7(3)
C14 C15 C10 120.7(2)
C5 N1 C1 123.55(17)
C5 N1 C6 118.91(16)
C1 N1 C6 117.5(2)
C8 N2 C7 120.65(18)
C8 N2 C9 119.0(2)
C7 N2 C9 118.01(15)

loop_
_geom_bond_atom_site_label_1
_geom_bond_atom_site_label_2
_geom_bond_distance
C1 O1 1.232(3)
C1 N1 1.397(3)
C1 C2 1.438(3)
C2 C3 1.343(3)
C3 C4 1.405(3)
C4 C5 1.358(2)
C5 N1 1.366(3)
C5 C8 1.498(3)
C6 N1 1.470(2)
C6 C7 1.498(3)
C7 N2 1.447(3)
C8 O2 1.226(3)
C8 N2 1.356(3)
C9 N2 1.469(2)
C9 C10 1.508(3)
C10 C15 1.381(3)
C10 C11 1.381(3)
C11 C12 1.386(3)
C12 C13 1.368(4)
C13 C14 1.361(4)
C14 C15 1.381(3)

loop_
_cod_related_entry_id
_cod_related_entry_code
_cod_related_entry_database
1 30652104 ChemSpider
